data_1542211
loop_
_publ_author_name
'Hohnstedt, C.'
'Meyer, G.'

_publ_section_title
;
 Metallothermische Reduktion des Tribromids und -iodids von Neodym mit
 Alkalimatallen
;
_journal_name_full 'Zeitschrift fuer Anorganische und Allgemeine Chemie'
_journal_page_first 1379
_journal_page_last 1383
_journal_volume 619
_journal_year 1993
_chemical_formula_sum 'I5 Nd2 Rb'
_chemical_name_systematic 'Rb Nd2 I5'
_space_group_IT_number 14
_symmetry_space_group_name_Hall '-P 2ybc'
_symmetry_space_group_name_H-M 'P 1 21/c 1'
_cell_angle_alpha 90
_cell_angle_beta 90.12
_cell_angle_gamma 90
_cell_formula_units_Z 4
_cell_length_a 10.15
_cell_length_b 9.05
_cell_length_c 14.327
_cell_volume 1316.040
_citation_journal_id_ASTM ZAACAB
_cod_data_source_file Hohnstedt_ZAACAB_1993_1555.cif
_cod_data_source_block I5Nd2Rb1
_cod_original_cell_volume 1316.039
_cod_original_formula_sum 'I5 Nd2 Rb1'
_cod_database_code 1542211

loop_
_symmetry_equiv_pos_as_xyz
x,y,z
-x,y+1/2,-z+1/2
-x,-y,-z
x,-y-1/2,z-1/2

loop_
_atom_site_label
_atom_site_type_symbol
_atom_site_fract_x
_atom_site_fract_y
_atom_site_fract_z
_atom_site_occupancy
_atom_site_U_iso_or_equiv
Rb1 Rb+1 0.507 0.0526 0.8313 1 0.0
I1 I-1 0.9568 0.1646 0.5957 1 0.0
Nd1 Nd+2 0.0013 0.0287 0.8212 1 0.0
I2 I-1 0.2189 0.0427 0.0021 1 0.0
Nd2 Nd+2 0.2494 0.424 0.0075 1 0.0
I4 I-1 0.2324 0.3118 0.7816 1 0.0
I3 I-1 0.5405 0.1766 0.5824 1 0.0
I5 I-1 0.7791 0.3376 0.8154 1 0.0
